data_7134084
loop_
_publ_author_name
'Chakraborty, Supratim'
'Gorski, Aleksander'
'Danylyuk, Oksana'
'Niemirowicz-Laskowska, Katarzyna'
'Car, Halina'
'Michalak, Micha\/l'

_publ_section_title
;
 NHC-Au-Xanthate Complexes
;
_journal_name_full 'Chemical Communications'
_journal_paper_doi 10.1039/D4CC05193A
_journal_year 2025
_chemical_formula_moiety 'C36 H43 Au Br N3 S2, 0.5(C H2 Cl2), 0.5(C H Cl3)'
_chemical_formula_sum 'C37 H44.5 Au Br Cl2.5 N3 S2'
_chemical_formula_weight 960.87
_space_group_crystal_system monoclinic
_space_group_IT_number 15
_space_group_name_Hall '-I 2ya'
_space_group_name_H-M_alt 'I 1 2/a 1'
_atom_sites_solution_hydrogens geom
_atom_sites_solution_primary direct
_audit_creation_method SHELXL-2019/3
_audit_update_record
;
2024-10-30 deposited with the CCDC.	2024-12-23 downloaded from the CCDC.
;
_cell_angle_alpha 90
_cell_angle_beta 113.020(2)
_cell_angle_gamma 90
_cell_formula_units_Z 8
_cell_length_a 24.7221(4)
_cell_length_b 14.5417(2)
_cell_length_c 24.1478(4)
_cell_measurement_reflns_used 26572
_cell_measurement_temperature 100.0(1)
_cell_measurement_theta_max 29.4590
_cell_measurement_theta_min 2.6940
_cell_volume 7989.9(2)
_computing_cell_refinement 'CrysAlisPro 1.171.42.66a (Rigaku OD, 2022)'
_computing_data_collection 'CrysAlisPro 1.171.42.66a (Rigaku OD, 2022)'
_computing_data_reduction 'CrysAlisPro 1.171.42.66a (Rigaku OD, 2022)'
_computing_structure_refinement 'SHELXL-2019/2 (Sheldrick, 2019)'
_computing_structure_solution 'SHELXS-97 (Sheldrick, 1990)'
_diffrn_ambient_temperature 100.0(1)
_diffrn_detector_area_resol_mean 16.2974
_diffrn_measured_fraction_theta_full 0.998
_diffrn_measured_fraction_theta_max 0.998
_diffrn_measurement_device_type 'SuperNova, Dual, Cu at home/near, Eos'
_diffrn_measurement_method '\w scans'
_diffrn_radiation_type MoK\a
_diffrn_radiation_wavelength 0.71073
_diffrn_reflns_av_R_equivalents 0.0697
_diffrn_reflns_av_unetI/netI 0.0410
_diffrn_reflns_Laue_measured_fraction_full 0.998
_diffrn_reflns_Laue_measured_fraction_max 0.998
_diffrn_reflns_limit_h_max 30
_diffrn_reflns_limit_h_min -30
_diffrn_reflns_limit_k_max 18
_diffrn_reflns_limit_k_min -18
_diffrn_reflns_limit_l_max 30
_diffrn_reflns_limit_l_min -30
_diffrn_reflns_number 53485
_diffrn_reflns_point_group_measured_fraction_full 0.998
_diffrn_reflns_point_group_measured_fraction_max 0.998
_diffrn_reflns_theta_full 25.242
_diffrn_reflns_theta_max 26.372
_diffrn_reflns_theta_min 2.700
_diffrn_source 'micro-focus sealed X-ray tube'
_exptl_absorpt_coefficient_mu 4.983
_exptl_absorpt_correction_T_max 1.00000
_exptl_absorpt_correction_T_min 0.27708
_exptl_absorpt_correction_type multi-scan
_exptl_absorpt_process_details
;
CrysAlisPro 1.171.42.66a (Rigaku Oxford Diffraction, 2022)
Empirical absorption correction using spherical harmonics,
implemented in SCALE3 ABSPACK scaling algorithm.
;
_exptl_crystal_colour yellow
_exptl_crystal_density_diffrn 1.598
_exptl_crystal_description block
_exptl_crystal_F_000 3808
_exptl_crystal_size_max 0.270
_exptl_crystal_size_mid 0.140
_exptl_crystal_size_min 0.075
_refine_diff_density_max 2.687
_refine_diff_density_min -1.118
_refine_diff_density_rms 0.124
_refine_ls_extinction_method none
_refine_ls_goodness_of_fit_ref 1.028
_refine_ls_hydrogen_treatment constr
_refine_ls_matrix_type full
_refine_ls_number_parameters 396
_refine_ls_number_reflns 8154
_refine_ls_number_restraints 0
_refine_ls_restrained_S_all 1.028
_refine_ls_R_factor_all 0.0431
_refine_ls_R_factor_gt 0.0324
_refine_ls_shift/su_max 0.001
_refine_ls_shift/su_mean 0.000
_refine_ls_structure_factor_coef Fsqd
_refine_ls_weighting_details 'w=1/[\s^2^(Fo^2^)+(0.0429P)^2^+15.4592P] where P=(Fo^2^+2Fc^2^)/3'
_refine_ls_weighting_scheme calc
_refine_ls_wR_factor_gt 0.0776
_refine_ls_wR_factor_ref 0.0837
_reflns_Friedel_coverage 0.000
_reflns_number_gt 6794
_reflns_number_total 8154
_reflns_threshold_expression 'I > 2\s(I)'
_cod_data_source_file d4cc05193a3.cif
_cod_data_source_block shelx_CCDC5
_cod_original_sg_symbol_H-M 'I 2/a'
_cod_original_formula_sum 'C37 H44.50 Au Br Cl2.50 N3 S2'
_cod_database_code 7134084
_shelx_shelxl_version_number 2019/3
_shelx_space_group_comment
;
The symmetry employed for this shelxl refinement is uniquely defined
by the following loop, which should always be used as a source of
symmetry information in preference to the above space-group names.
They are only intended as comments.
;
_shelx_estimated_absorpt_t_min 0.346
_shelx_estimated_absorpt_t_max 0.706

loop_
_space_group_symop_operation_xyz
'x, y, z'
'-x+1/2, y, -z'
'x+1/2, y+1/2, z+1/2'
'-x+1, y+1/2, -z+1/2'
'-x, -y, -z'
'x-1/2, -y, z'
'-x+1/2, -y+1/2, -z+1/2'
'x, -y+1/2, z+1/2'

loop_
_atom_site_label
_atom_site_type_symbol
_atom_site_fract_x
_atom_site_fract_y
_atom_site_fract_z
_atom_site_U_iso_or_equiv
_atom_site_adp_type
_atom_site_occupancy
_atom_site_site_symmetry_order
_atom_site_calc_flag
_atom_site_refinement_flags_posn
_atom_site_refinement_flags_adp
_atom_site_refinement_flags_occupancy
_atom_site_disorder_assembly
_atom_site_disorder_group
Br1 Br -0.22533(2) 0.76737(4) -0.10503(2) 0.04325(14) Uani 1 1 d . . . . .
Au1 Au 0.03838(2) 0.98263(2) 0.26691(2) 0.02020(6) Uani 1 1 d . . . . .
S1 S -0.00673(5) 0.90193(8) 0.17904(5) 0.0296(3) Uani 1 1 d . . . . .
S2 S 0.09017(5) 1.00342(9) 0.16134(6) 0.0337(3) Uani 1 1 d . . . . .
N1 N 0.05157(14) 1.0670(2) 0.38486(15) 0.0208(7) Uani 1 1 d . . . . .
N2 N 0.12111(13) 1.1090(2) 0.35644(15) 0.0192(7) Uani 1 1 d . . . . .
N3 N 0.00452(15) 0.9140(2) 0.07500(15) 0.0237(8) Uani 1 1 d . . . . .
C1 C 0.07272(17) 1.0576(3) 0.34189(18) 0.0200(8) Uani 1 1 d . . . . .
C2 C 0.08320(18) 1.1373(3) 0.42944(19) 0.0260(9) Uani 1 1 d . . . . .
H2A H 0.094069 1.114322 0.471006 0.031 Uiso 1 1 calc R U . . .
H2B H 0.059568 1.194045 0.423911 0.031 Uiso 1 1 calc R U . . .
C3 C 0.13781(18) 1.1537(3) 0.41529(19) 0.0272(10) Uani 1 1 d . . . . .
H3A H 0.145259 1.220149 0.412901 0.033 Uiso 1 1 calc R U . . .
H3B H 0.173131 1.124661 0.445811 0.033 Uiso 1 1 calc R U . . .
C4 C -0.00116(18) 1.0225(3) 0.38322(19) 0.0213(9) Uani 1 1 d . . . . .
C5 C 0.00572(19) 0.9434(3) 0.41837(19) 0.0258(9) Uani 1 1 d . . . . .
C6 C -0.0454(2) 0.9009(3) 0.4170(2) 0.0296(10) Uani 1 1 d . . . . .
H6 H -0.042426 0.847591 0.440700 0.036 Uiso 1 1 calc R U . . .
C7 C -0.1004(2) 0.9352(3) 0.3816(2) 0.0341(11) Uani 1 1 d . . . . .
H7 H -0.134717 0.904484 0.380659 0.041 Uiso 1 1 calc R U . . .
C8 C -0.1057(2) 1.0136(3) 0.3477(2) 0.0314(11) Uani 1 1 d . . . . .
H8 H -0.143751 1.036321 0.323658 0.038 Uiso 1 1 calc R U . . .
C9 C -0.05588(18) 1.0603(3) 0.3480(2) 0.0265(9) Uani 1 1 d . . . . .
C10 C -0.06378(19) 1.1480(3) 0.3119(2) 0.0307(10) Uani 1 1 d . . . . .
H10 H -0.023754 1.173105 0.319927 0.037 Uiso 1 1 calc R U . . .
C11 C -0.0972(2) 1.2210(3) 0.3312(2) 0.0420(12) Uani 1 1 d . . . . .
H11A H -0.137230 1.199260 0.322510 0.063 Uiso 1 1 calc R U . . .
H11B H -0.098881 1.277987 0.308902 0.063 Uiso 1 1 calc R U . . .
H11C H -0.077033 1.232578 0.374398 0.063 Uiso 1 1 calc R U . . .
C12 C -0.0942(2) 1.1307(4) 0.2442(2) 0.0411(12) Uani 1 1 d . . . . .
H12A H -0.070850 1.087147 0.231703 0.062 Uiso 1 1 calc R U . . .
H12B H -0.097728 1.188813 0.222491 0.062 Uiso 1 1 calc R U . . .
H12C H -0.133394 1.105037 0.235000 0.062 Uiso 1 1 calc R U . . .
C13 C 0.06601(19) 0.9040(3) 0.4546(2) 0.0284(10) Uani 1 1 d . . . . .
H13 H 0.094939 0.955638 0.464145 0.034 Uiso 1 1 calc R U . . .
C14 C 0.0831(2) 0.8331(3) 0.4167(2) 0.0380(12) Uani 1 1 d . . . . .
H14A H 0.055057 0.781965 0.406081 0.057 Uiso 1 1 calc R U . . .
H14B H 0.122704 0.809782 0.440132 0.057 Uiso 1 1 calc R U . . .
H14C H 0.082387 0.862547 0.379954 0.057 Uiso 1 1 calc R U . . .
C15 C 0.0708(2) 0.8615(3) 0.5138(2) 0.0371(11) Uani 1 1 d . . . . .
H15A H 0.059188 0.906916 0.537055 0.056 Uiso 1 1 calc R U . . .
H15B H 0.111530 0.842427 0.536764 0.056 Uiso 1 1 calc R U . . .
H15C H 0.044912 0.807859 0.505790 0.056 Uiso 1 1 calc R U . . .
C16 C 0.15674(16) 1.1121(3) 0.32148(18) 0.0196(8) Uani 1 1 d . . . . .
C17 C 0.14819(16) 1.1850(3) 0.28147(18) 0.0205(8) Uani 1 1 d . . . . .
C18 C 0.18193(17) 1.1862(3) 0.24657(18) 0.0225(9) Uani 1 1 d . . . . .
H18 H 0.177170 1.235005 0.218883 0.027 Uiso 1 1 calc R U . . .
C19 C 0.22204(17) 1.1174(3) 0.25187(19) 0.0258(9) Uani 1 1 d . . . . .
H19 H 0.244459 1.118939 0.227674 0.031 Uiso 1 1 calc R U . . .
C20 C 0.22981(18) 1.0462(3) 0.2922(2) 0.0267(9) Uani 1 1 d . . . . .
H20 H 0.257782 0.999544 0.295370 0.032 Uiso 1 1 calc R U . . .
C21 C 0.19767(17) 1.0411(3) 0.3283(2) 0.0233(9) Uani 1 1 d . . . . .
C22 C 0.10206(18) 1.2587(3) 0.2731(2) 0.0247(9) Uani 1 1 d . . . . .
H22 H 0.088625 1.252622 0.306961 0.030 Uiso 1 1 calc R U . . .
C23 C 0.1268(2) 1.3558(3) 0.2758(2) 0.0350(11) Uani 1 1 d . . . . .
H23A H 0.159403 1.365125 0.314754 0.052 Uiso 1 1 calc R U . . .
H23B H 0.095817 1.400983 0.270964 0.052 Uiso 1 1 calc R U . . .
H23C H 0.140917 1.363613 0.243417 0.052 Uiso 1 1 calc R U . . .
C24 C 0.04858(19) 1.2431(3) 0.2144(2) 0.0360(11) Uani 1 1 d . . . . .
H24A H 0.060337 1.248895 0.180246 0.054 Uiso 1 1 calc R U . . .
H24B H 0.018374 1.288958 0.210844 0.054 Uiso 1 1 calc R U . . .
H24C H 0.032792 1.181295 0.214619 0.054 Uiso 1 1 calc R U . . .
C25 C 0.2687(2) 0.9679(4) 0.4227(3) 0.0542(16) Uani 1 1 d . . . . .
H25A H 0.298242 0.958195 0.405594 0.081 Uiso 1 1 calc R U . . .
H25B H 0.272678 0.920047 0.452666 0.081 Uiso 1 1 calc R U . . .
H25C H 0.274630 1.028419 0.442061 0.081 Uiso 1 1 calc R U . . .
C26 C 0.2069(2) 0.9632(3) 0.3723(2) 0.0326(11) Uani 1 1 d . . . . .
H26 H 0.177655 0.970522 0.391276 0.039 Uiso 1 1 calc R U . . .
C27 C 0.1959(3) 0.8701(4) 0.3406(3) 0.0556(16) Uani 1 1 d . . . . .
H27A H 0.156068 0.868775 0.309230 0.083 Uiso 1 1 calc R U . . .
H27B H 0.200011 0.821195 0.369911 0.083 Uiso 1 1 calc R U . . .
H27C H 0.224543 0.860599 0.322333 0.083 Uiso 1 1 calc R U . . .
C28 C 0.02938(18) 0.9415(3) 0.13550(18) 0.0244(9) Uani 1 1 d . . . . .
C29 C 0.03738(19) 0.9072(3) 0.03913(19) 0.0268(9) Uani 1 1 d . . . . .
H29 H 0.077590 0.923774 0.051614 0.032 Uiso 1 1 calc R U . . .
C30 C 0.00358(19) 0.8738(3) -0.0156(2) 0.0271(9) Uani 1 1 d . . . . .
H30 H 0.015876 0.862518 -0.047664 0.033 Uiso 1 1 calc R U . . .
C31 C -0.05500(19) 0.8582(3) -0.01694(19) 0.0247(9) Uani 1 1 d . . . . .
C32 C -0.05346(18) 0.8853(3) 0.03945(19) 0.0247(9) Uani 1 1 d . . . . .
C33 C -0.1060(2) 0.8241(3) -0.0612(2) 0.0299(10) Uani 1 1 d . . . . .
H33 H -0.106941 0.804456 -0.099024 0.036 Uiso 1 1 calc R U . . .
C34 C -0.15525(19) 0.8201(3) -0.0479(2) 0.0323(11) Uani 1 1 d . . . . .
C35 C -0.1559(2) 0.8535(3) 0.0060(2) 0.0338(11) Uani 1 1 d . . . . .
H35 H -0.191591 0.853708 0.012039 0.041 Uiso 1 1 calc R U . . .
C36 C -0.10479(19) 0.8866(3) 0.0508(2) 0.0307(10) Uani 1 1 d . . . . .
H36 H -0.104702 0.909085 0.087809 0.037 Uiso 1 1 calc R U . . .

loop_
_atom_site_aniso_label
_atom_site_aniso_U_11
_atom_site_aniso_U_22
_atom_site_aniso_U_33
_atom_site_aniso_U_23
_atom_site_aniso_U_13
_atom_site_aniso_U_12
Br1 0.0359(3) 0.0546(3) 0.0294(3) -0.0026(2) 0.0020(2) -0.0147(2)
Au1 0.01875(9) 0.02793(10) 0.01465(10) -0.00237(6) 0.00734(7) -0.00423(6)
S1 0.0337(6) 0.0387(6) 0.0180(6) -0.0070(5) 0.0116(5) -0.0145(5)
S2 0.0314(6) 0.0461(7) 0.0222(6) -0.0038(5) 0.0090(5) -0.0143(5)
N1 0.0190(17) 0.0270(19) 0.0195(18) -0.0071(15) 0.0110(14) -0.0105(14)
N2 0.0161(16) 0.0259(18) 0.0167(18) -0.0011(14) 0.0077(14) -0.0040(14)
N3 0.0263(19) 0.0289(19) 0.0161(18) -0.0007(15) 0.0083(15) -0.0035(15)
C1 0.018(2) 0.020(2) 0.022(2) 0.0044(17) 0.0075(17) 0.0030(16)
C2 0.028(2) 0.030(2) 0.022(2) -0.0082(18) 0.0124(19) -0.0111(18)
C3 0.023(2) 0.038(2) 0.021(2) -0.0059(19) 0.0089(18) -0.0094(19)
C4 0.023(2) 0.030(2) 0.016(2) -0.0035(17) 0.0135(18) -0.0054(17)
C5 0.031(2) 0.029(2) 0.023(2) -0.0090(19) 0.0165(19) -0.0108(19)
C6 0.039(3) 0.030(2) 0.029(3) -0.009(2) 0.022(2) -0.014(2)
C7 0.031(3) 0.039(3) 0.043(3) -0.017(2) 0.025(2) -0.016(2)
C8 0.025(2) 0.038(3) 0.035(3) -0.016(2) 0.016(2) -0.0067(19)
C9 0.023(2) 0.035(2) 0.026(2) -0.009(2) 0.0146(19) -0.0062(19)
C10 0.021(2) 0.038(3) 0.032(3) -0.003(2) 0.010(2) -0.0055(19)
C11 0.048(3) 0.034(3) 0.049(3) -0.006(2) 0.024(3) -0.002(2)
C12 0.040(3) 0.049(3) 0.031(3) 0.003(2) 0.010(2) 0.008(2)
C13 0.029(2) 0.029(2) 0.026(2) -0.0014(19) 0.010(2) -0.0095(19)
C14 0.034(3) 0.051(3) 0.031(3) 0.003(2) 0.013(2) 0.006(2)
C15 0.047(3) 0.040(3) 0.024(3) -0.003(2) 0.014(2) -0.010(2)
C16 0.0123(18) 0.027(2) 0.019(2) -0.0006(17) 0.0062(16) -0.0041(16)
C17 0.0150(19) 0.029(2) 0.016(2) -0.0042(17) 0.0046(16) -0.0054(16)
C18 0.022(2) 0.030(2) 0.016(2) 0.0019(17) 0.0077(17) -0.0071(17)
C19 0.016(2) 0.038(2) 0.027(2) -0.004(2) 0.0121(18) -0.0051(18)
C20 0.015(2) 0.037(2) 0.028(2) -0.003(2) 0.0090(18) 0.0003(18)
C21 0.015(2) 0.029(2) 0.024(2) -0.0002(18) 0.0067(17) -0.0019(17)
C22 0.022(2) 0.029(2) 0.027(2) 0.0023(19) 0.0142(19) 0.0019(17)
C23 0.032(3) 0.027(2) 0.050(3) 0.003(2) 0.020(2) 0.006(2)
C24 0.020(2) 0.047(3) 0.035(3) 0.002(2) 0.005(2) 0.005(2)
C25 0.031(3) 0.076(4) 0.054(4) 0.035(3) 0.014(3) 0.014(3)
C26 0.029(2) 0.039(3) 0.037(3) 0.015(2) 0.020(2) 0.009(2)
C27 0.070(4) 0.037(3) 0.074(4) 0.015(3) 0.044(4) 0.010(3)
C28 0.030(2) 0.027(2) 0.017(2) 0.0011(18) 0.0095(18) -0.0001(18)
C29 0.029(2) 0.032(2) 0.023(2) 0.0014(19) 0.0131(19) -0.0010(19)
C30 0.035(2) 0.028(2) 0.022(2) -0.0004(19) 0.014(2) 0.0029(19)
C31 0.033(2) 0.022(2) 0.017(2) -0.0001(17) 0.0070(19) 0.0039(18)
C32 0.027(2) 0.026(2) 0.020(2) -0.0001(18) 0.0066(18) -0.0030(18)
C33 0.045(3) 0.025(2) 0.020(2) -0.0005(18) 0.014(2) -0.002(2)
C34 0.026(2) 0.038(3) 0.022(2) 0.003(2) -0.0028(19) -0.006(2)
C35 0.029(2) 0.048(3) 0.024(3) 0.006(2) 0.010(2) -0.004(2)
C36 0.028(2) 0.042(3) 0.022(2) 0.003(2) 0.0102(19) -0.001(2)

loop_
_atom_type_symbol
_atom_type_description
_atom_type_scat_dispersion_real
_atom_type_scat_dispersion_imag
_atom_type_scat_source
C C 0.0033 0.0016 'International Tables Vol C Tables 4.2.6.8 and 6.1.1.4'
H H 0.0000 0.0000 'International Tables Vol C Tables 4.2.6.8 and 6.1.1.4'
S S 0.1246 0.1234 'International Tables Vol C Tables 4.2.6.8 and 6.1.1.4'
Br Br -0.2901 2.4595 'International Tables Vol C Tables 4.2.6.8 and 6.1.1.4'
Au Au -2.0133 8.8022 'International Tables Vol C Tables 4.2.6.8 and 6.1.1.4'
N N 0.0061 0.0033 'International Tables Vol C Tables 4.2.6.8 and 6.1.1.4'
Cl Cl 0.1484 0.1585 'International Tables Vol C Tables 4.2.6.8 and 6.1.1.4'

loop_
_geom_angle_atom_site_label_1
_geom_angle_atom_site_label_2
_geom_angle_atom_site_label_3
_geom_angle
_geom_angle_site_symmetry_1
_geom_angle_site_symmetry_3
_geom_angle_publ_flag
C1 Au1 S1 176.21(11) . . ?
C28 S1 Au1 102.29(15) . . ?
C1 N1 C4 123.8(3) . . ?
C1 N1 C2 112.4(3) . . ?
C4 N1 C2 123.3(3) . . ?
C1 N2 C16 123.6(3) . . ?
C1 N2 C3 112.7(3) . . ?
C16 N2 C3 123.3(3) . . ?
C29 N3 C28 122.6(3) . . ?
C29 N3 C32 107.4(3) . . ?
C28 N3 C32 130.0(3) . . ?
N2 C1 N1 108.7(3) . . ?
N2 C1 Au1 124.3(3) . . ?
N1 C1 Au1 127.0(3) . . ?
N1 C2 C3 102.0(3) . . ?
N2 C3 C2 102.0(3) . . ?
C9 C4 C5 123.4(4) . . ?
C9 C4 N1 119.3(4) . . ?
C5 C4 N1 117.2(4) . . ?
C6 C5 C4 117.1(4) . . ?
C6 C5 C13 121.6(4) . . ?
C4 C5 C13 121.3(4) . . ?
C7 C6 C5 121.2(4) . . ?
C8 C7 C6 120.3(4) . . ?
C7 C8 C9 121.1(5) . . ?
C4 C9 C8 116.9(4) . . ?
C4 C9 C10 123.8(4) . . ?
C8 C9 C10 119.2(4) . . ?
C9 C10 C11 112.0(4) . . ?
C9 C10 C12 112.0(4) . . ?
C11 C10 C12 110.0(4) . . ?
C5 C13 C15 113.2(4) . . ?
C5 C13 C14 110.3(4) . . ?
C15 C13 C14 110.3(4) . . ?
C17 C16 C21 123.1(4) . . ?
C17 C16 N2 117.9(3) . . ?
C21 C16 N2 119.0(3) . . ?
C16 C17 C18 117.5(4) . . ?
C16 C17 C22 122.1(3) . . ?
C18 C17 C22 120.3(4) . . ?
C19 C18 C17 120.8(4) . . ?
C18 C19 C20 120.4(4) . . ?
C19 C20 C21 121.6(4) . . ?
C20 C21 C16 116.6(4) . . ?
C20 C21 C26 121.0(4) . . ?
C16 C21 C26 122.4(4) . . ?
C17 C22 C24 110.5(4) . . ?
C17 C22 C23 112.3(3) . . ?
C24 C22 C23 111.3(4) . . ?
C21 C26 C27 111.3(4) . . ?
C21 C26 C25 110.7(4) . . ?
C27 C26 C25 111.3(4) . . ?
N3 C28 S2 120.8(3) . . ?
N3 C28 S1 114.8(3) . . ?
S2 C28 S1 124.3(3) . . ?
C30 C29 N3 110.1(4) . . ?
C29 C30 C31 108.0(4) . . ?
C33 C31 C32 121.2(4) . . ?
C33 C31 C30 132.2(4) . . ?
C32 C31 C30 106.6(4) . . ?
C36 C32 C31 120.8(4) . . ?
C36 C32 N3 131.2(4) . . ?
C31 C32 N3 107.9(4) . . ?
C34 C33 C31 117.2(4) . . ?
C33 C34 C35 122.4(4) . . ?
C33 C34 Br1 119.1(4) . . ?
C35 C34 Br1 118.5(3) . . ?
C36 C35 C34 120.7(4) . . ?
C35 C36 C32 117.4(4) . . ?

loop_
_geom_bond_atom_site_label_1
_geom_bond_atom_site_label_2
_geom_bond_distance
_geom_bond_site_symmetry_2
_geom_bond_publ_flag
Br1 C34 1.903(4) . ?
Au1 C1 1.997(4) . ?
Au1 S1 2.2961(11) . ?
S1 C28 1.723(4) . ?
S2 C28 1.651(4) . ?
N1 C1 1.339(5) . ?
N1 C4 1.442(5) . ?
N1 C2 1.468(5) . ?
N2 C1 1.335(5) . ?
N2 C16 1.439(5) . ?
N2 C3 1.468(5) . ?
N3 C29 1.404(5) . ?
N3 C28 1.404(5) . ?
N3 C32 1.415(5) . ?
C2 C3 1.535(5) . ?
C4 C9 1.398(6) . ?
C4 C5 1.399(6) . ?
C5 C6 1.396(6) . ?
C5 C13 1.515(6) . ?
C6 C7 1.386(7) . ?
C7 C8 1.380(7) . ?
C8 C9 1.404(6) . ?
C9 C10 1.514(6) . ?
C10 C11 1.524(6) . ?
C10 C12 1.531(6) . ?
C13 C15 1.519(6) . ?
C13 C14 1.542(6) . ?
C16 C17 1.395(6) . ?
C16 C21 1.409(6) . ?
C17 C18 1.399(5) . ?
C17 C22 1.519(6) . ?
C18 C19 1.379(6) . ?
C19 C20 1.383(6) . ?
C20 C21 1.392(6) . ?
C21 C26 1.509(6) . ?
C22 C24 1.530(6) . ?
C22 C23 1.530(6) . ?
C25 C26 1.539(7) . ?
C26 C27 1.527(7) . ?
C29 C30 1.348(6) . ?
C30 C31 1.454(6) . ?
C31 C33 1.387(6) . ?
C31 C32 1.404(6) . ?
C32 C36 1.400(6) . ?
C33 C34 1.375(6) . ?
C34 C35 1.395(6) . ?
C35 C36 1.389(6) . ?
